data_1518609
loop_
_publ_author_name
'Bedics, Matthew A.'
'Kearns, Hayleigh'
'Cox, Jordan M.'
'Mabbott, Sam'
'Ali, Fatima'
'Shand, Neil C.'
'Faulds, Karen'
'Benedict, Jason B.'
'Graham, Duncan'
'Detty, Michael R.'

_publ_section_title
;
 Extreme red shifted SERS nanotags
;
_journal_issue 4
_journal_name_full 'Chem. Sci.'
_journal_page_first 2302
_journal_paper_doi 10.1039/C4SC03917C
_journal_volume 6
_journal_year 2015
_chemical_formula_moiety 'C29 H19 S2 Se4, F6 P, 3(C2 H3 N)'
_chemical_formula_sum 'C35 H28 F6 N3 P S2 Se4'
_chemical_formula_weight 1015.53
_chemical_name_systematic
;
 ?
;
_space_group_crystal_system monoclinic
_space_group_IT_number 14
_space_group_name_Hall '-P 2yn'
_space_group_name_H-M_alt 'P 1 21/n 1'
_symmetry_space_group_name_Hall '-P 2yn'
_symmetry_space_group_name_H-M 'P 1 21/n 1'
_atom_sites_solution_hydrogens geom
_audit_creation_date 2014-11-26
_audit_creation_method
;
Olex2 1.2
(compiled 2014.11.25 svn.r3098 for OlexSys, GUI svn.r4951)
;
_audit_update_record
;
2014-12-17 deposited with the CCDC.
2015-01-20 downloaded from the CCDC.
;
_cell_angle_alpha 90
_cell_angle_beta 93.7263(19)
_cell_angle_gamma 90
_cell_formula_units_Z 4
_cell_length_a 19.6176(12)
_cell_length_b 7.5992(5)
_cell_length_c 25.2231(15)
_cell_measurement_reflns_used 6686
_cell_measurement_temperature 90
_cell_measurement_theta_max 23.270
_cell_measurement_theta_min 2.552
_cell_volume 3752.3(4)
_computing_cell_refinement 'SAINT v8.34A (Bruker, 2013)'
_computing_data_reduction 'SAINT v8.34A (Bruker, 2013)'
_computing_molecular_graphics 'Olex2 (Dolomanov et al., 2009)'
_computing_publication_material 'Olex2 (Dolomanov et al., 2009)'
_computing_structure_refinement 'XL (Sheldrick, 2008)'
_diffrn_ambient_temperature 90
_diffrn_detector 'Bruker APEX2 area detector'
_diffrn_detector_area_resol_mean 7.9
_diffrn_detector_type 'CCD area detector'
_diffrn_measured_fraction_theta_full 1.000
_diffrn_measured_fraction_theta_max 0.999
_diffrn_measurement_device 'three-circle diffractometer'
_diffrn_measurement_device_type 'Bruker SMART APEX2 area detector'
_diffrn_measurement_method '\w and \f scans'
_diffrn_radiation_monochromator 'mirror optics'
_diffrn_radiation_probe x-ray
_diffrn_radiation_type MoK\a
_diffrn_radiation_wavelength 0.71073
_diffrn_reflns_av_R_equivalents 0.1034
_diffrn_reflns_av_unetI/netI 0.0651
_diffrn_reflns_Laue_measured_fraction_full 1.000
_diffrn_reflns_Laue_measured_fraction_max 0.999
_diffrn_reflns_limit_h_max 25
_diffrn_reflns_limit_h_min -25
_diffrn_reflns_limit_k_max 9
_diffrn_reflns_limit_k_min -9
_diffrn_reflns_limit_l_max 32
_diffrn_reflns_limit_l_min -32
_diffrn_reflns_number 69197
_diffrn_reflns_point_group_measured_fraction_full 1.000
_diffrn_reflns_point_group_measured_fraction_max 0.999
_diffrn_reflns_theta_full 26.000
_diffrn_reflns_theta_max 27.151
_diffrn_reflns_theta_min 1.618
_diffrn_source 'microfocus rotating anode'
_diffrn_source_type 'Incoatec I\ms'
_diffrn_standards_number 0
_exptl_absorpt_coefficient_mu 4.126
_exptl_absorpt_correction_T_max 0.7455
_exptl_absorpt_correction_T_min 0.6005
_exptl_absorpt_correction_type multi-scan
_exptl_absorpt_process_details
;
SADABS-2014/2 (Bruker,2014/2) was used for absorption correction. wR2(int) was 
0.1028 before and 0.0541 after correction. The Ratio of minimum to maximum 
transmission is 0.8055. The \l/2 correction factor is 0.00150.
;
_exptl_crystal_colour red
_exptl_crystal_colour_primary red
_exptl_crystal_density_diffrn 1.798
_exptl_crystal_description needle
_exptl_crystal_F_000 1984
_exptl_crystal_recrystallization_method 'Re-crystallisation from solvent: acetonitrile'
_exptl_crystal_size_max 0.08
_exptl_crystal_size_mid 0.02
_exptl_crystal_size_min 0.02
_refine_diff_density_max 0.549
_refine_diff_density_min -0.641
_refine_diff_density_rms 0.125
_refine_ls_extinction_method none
_refine_ls_goodness_of_fit_ref 1.087
_refine_ls_hydrogen_treatment constr
_refine_ls_matrix_type full
_refine_ls_number_parameters 502
_refine_ls_number_reflns 8308
_refine_ls_number_restraints 22
_refine_ls_restrained_S_all 1.090
_refine_ls_R_factor_all 0.0911
_refine_ls_R_factor_gt 0.0513
_refine_ls_shift/su_max 0.001
_refine_ls_shift/su_mean 0.000
_refine_ls_structure_factor_coef Fsqd
_refine_ls_weighting_details 'w=1/[\s^2^(Fo^2^)+(0.0359P)^2^+9.2036P] where P=(Fo^2^+2Fc^2^)/3'
_refine_ls_weighting_scheme calc
_refine_ls_wR_factor_gt 0.0967
_refine_ls_wR_factor_ref 0.1075
_reflns_Friedel_coverage 0.000
_reflns_number_gt 5735
_reflns_number_total 8308
_reflns_threshold_expression 'I > 2\s(I)'
_cod_data_source_file c4sc03917c2.cif
_cod_data_source_block dye_14
_cod_depositor_comments 'Adding full bibliography for 1518609.cif.'
_cod_database_code 1518609
_shelxl_version_number 2013-4
_shelx_space_group_comment
;
The symmetry employed for this shelxl refinement is uniquely defined
by the following loop, which should always be used as a source of
symmetry information in preference to the above space-group names.
They are only intended as comments.
;
_olex2_refinement_description
;
1. Fixed Uiso
 At 1.2 times of:
  All C(H) groups
 At 1.5 times of:
  All C(H,H,H) groups
2. Restrained distances
 Se3-C17 \\sim Se3A-C17A
 with sigma of 0.02
 Se4-C26 \\sim Se4A-C26
 with sigma of 0.02
 C27-C26 \\sim C27A-C26
 with sigma of 0.02
 Se4A-C29A \\sim Se4-C29
 with sigma of 0.02
 C28-C27 \\sim C28A-C27A
 with sigma of 0.02
 C28-C29 \\sim C28A-C29A
 with sigma of 0.02
 C10-C11 \\sim C10-C11A
 with sigma of 0.02
 Se2A-C10 \\sim Se2-C10
 with sigma of 0.02
 Se2-C13 \\sim Se2A-C13A
 with sigma of 0.02
 C12A-C11A \\sim C12-C11
 with sigma of 0.02
 C13-C12 \\sim C13A-C12A
 with sigma of 0.02
 Se3A-C20 \\sim Se3-C20
 with sigma of 0.02
 C18-C17 \\sim C18A-C17A
 with sigma of 0.02
 Se2A-C12A \\sim Se2A-C11A
 with sigma of 0.02
 C19-C20 \\sim C19A-C20
 with sigma of 0.02
 C19-C18 \\sim C19A-C18A
 with sigma of 0.02
3. Restrained planarity
 C26, Se4A, C27A, C28A, C29A
 with sigma of 0.1
 C10, C11A, C12A, C13A, Se2A
 with sigma of 0.1
 C20, Se3A, C17A, C18A, C19A
 with sigma of 0.1
4. Uiso/Uaniso restraints and constraints
Uanis(Se3) = Uanis(Se3A)
Uanis(C18) = Uanis(C18A)
Uanis(C17A) = Uanis(C17)
Uanis(C27) = Uanis(C27A)
Uanis(C28) = Uanis(C28A)
Uanis(C29A) = Uanis(C29)
Uanis(Se4A) = Uanis(Se4)
Uanis(Se2) = Uanis(Se2A)
Uanis(C11) = Uanis(C11A)
Uanis(C12) = Uanis(C12A)
Uanis(C13A) = Uanis(C13)
Uanis(C19A) = Uanis(C19)
5. Others
 Sof(Se3A)=Sof(C17A)=Sof(H17A)=Sof(C18A)=Sof(H18A)=Sof(C19A)=Sof(H19A)=1-FVAR(1)
 Sof(Se3)=Sof(C17)=Sof(H17)=Sof(C18)=Sof(H18)=Sof(C19)=Sof(H19)=FVAR(1)
 Sof(Se4A)=Sof(C27A)=Sof(H27A)=Sof(C28A)=Sof(H28A)=Sof(C29A)=Sof(H29A)=1-FVAR(2)
 Sof(Se4)=Sof(C27)=Sof(H27)=Sof(C28)=Sof(H28)=Sof(C29)=Sof(H29)=FVAR(2)
 Sof(Se2A)=Sof(C11A)=Sof(H11A)=Sof(C12A)=Sof(H12A)=Sof(C13A)=Sof(H13A)=1-FVAR(3)
 Sof(Se2)=Sof(C11)=Sof(H11)=Sof(C12)=Sof(H12)=Sof(C13)=Sof(H13)=FVAR(3)
6.a Aromatic/amide H refined with riding coordinates:
 C1(H1), C2(H2), C3(H3), C6(H6), C8(H8), C14(H14), C15(H15), C16(H16),
 C22(H22), C24(H24), C11(H11), C12(H12), C13(H13), C17(H17), C18(H18), C19(H19),
  C27(H27), C28(H28), C29(H29), C11A(H11A), C12A(H12A), C13A(H13A), C17A(H17A),
 C18A(H18A), C19A(H19A), C27A(H27A), C28A(H28A), C29A(H29A)
6.b Idealised Me refined as rotating group:
 C31(H31a,H31b,H31c), C33(H33a,H33b,H33c), C35(H35a,H35b,H35c)
;
_olex2_submission_special_instructions 'No special instructions were received'

loop_
_space_group_symop_operation_xyz
'x, y, z'
'-x+1/2, y+1/2, -z+1/2'
'-x, -y, -z'
'x-1/2, -y-1/2, z-1/2'

loop_
_atom_site_label
_atom_site_type_symbol
_atom_site_fract_x
_atom_site_fract_y
_atom_site_fract_z
_atom_site_U_iso_or_equiv
_atom_site_adp_type
_atom_site_occupancy
_atom_site_site_symmetry_order
_atom_site_calc_flag
_atom_site_refinement_flags_posn
_atom_site_refinement_flags_occupancy
_atom_site_disorder_assembly
_atom_site_disorder_group
Se1 Se 0.22960(2) 0.60565(7) 0.64202(2) 0.02325(13) Uani 1 1 d . . . .
S1 S 0.03193(6) 0.40419(17) 0.69678(5) 0.0193(3) Uani 1 1 d . . . .
S2 S 0.15286(6) 1.09948(17) 0.34545(5) 0.0197(3) Uani 1 1 d . . . .
P1 P 0.42949(7) 0.7944(2) 0.61419(6) 0.0289(3) Uani 1 1 d . . . .
F1 F 0.46067(19) 0.7478(5) 0.55926(13) 0.0512(10) Uani 1 1 d . . . .
F2 F 0.4393(2) 0.9976(5) 0.60315(13) 0.0480(10) Uani 1 1 d . . . .
F3 F 0.39725(18) 0.8358(5) 0.66887(14) 0.0486(10) Uani 1 1 d . . . .
F4 F 0.4185(2) 0.5865(5) 0.62494(15) 0.0608(11) Uani 1 1 d . . . .
F5 F 0.35575(17) 0.7986(5) 0.58606(15) 0.0513(10) Uani 1 1 d . . . .
F6 F 0.50197(18) 0.7782(6) 0.64365(14) 0.0615(12) Uani 1 1 d . . . .
N1 N 0.1447(3) 1.0053(8) 0.5926(3) 0.0562(16) Uani 1 1 d . . . .
N2 N 0.1765(3) 0.5100(8) 0.4965(2) 0.0498(15) Uani 1 1 d . . . .
N3 N 0.3522(3) 0.5791(8) 0.3653(2) 0.0546(16) Uani 1 1 d . . . .
C1 C 0.2886(3) 0.5342(7) 0.6977(2) 0.0232(11) Uani 1 1 d . . . .
H1 H 0.3363 0.5573 0.6998 0.028 Uiso 1 1 calc R . . .
C2 C 0.2568(3) 0.4459(7) 0.7351(2) 0.0275(13) Uani 1 1 d . . . .
H2 H 0.2807 0.3997 0.7660 0.033 Uiso 1 1 calc R . . .
C3 C 0.1847(3) 0.4262(7) 0.7251(2) 0.0295(13) Uani 1 1 d . . . .
H3 H 0.1565 0.3678 0.7488 0.035 Uiso 1 1 calc R . . .
C4 C 0.1596(2) 0.5005(6) 0.67750(18) 0.0170(10) Uani 1 1 d . . . .
C5 C 0.0889(2) 0.5026(6) 0.65577(18) 0.0171(10) Uani 1 1 d . . . .
C6 C 0.0690(2) 0.5784(6) 0.60907(18) 0.0170(10) Uani 1 1 d . . . .
H6 H 0.1038 0.6281 0.5893 0.020 Uiso 1 1 calc R . . .
C7 C 0.0010(2) 0.5915(6) 0.58639(18) 0.0159(10) Uani 1 1 d . . . .
C8 C -0.0533(2) 0.5179(6) 0.61478(18) 0.0159(10) Uani 1 1 d . . . .
H8 H -0.0981 0.5268 0.5984 0.019 Uiso 1 1 calc R . . .
C9 C -0.0468(2) 0.4373(6) 0.66245(18) 0.0157(10) Uani 1 1 d . . . .
C10 C -0.1047(2) 0.3716(6) 0.69028(19) 0.0193(11) Uani 1 1 d D . . .
C14 C -0.0160(2) 0.6739(6) 0.53737(18) 0.0159(10) Uani 1 1 d . . . .
H14 H -0.0626 0.6733 0.5246 0.019 Uiso 1 1 calc R . . .
C15 C 0.0305(2) 0.7561(6) 0.50637(17) 0.0155(10) Uani 1 1 d . . . .
H15 H 0.0771 0.7599 0.5191 0.019 Uiso 1 1 calc R . . .
C16 C 0.0121(2) 0.8332(6) 0.45751(19) 0.0185(11) Uani 1 1 d . . . .
H16 H -0.0346 0.8276 0.4452 0.022 Uiso 1 1 calc R . . .
C20 C 0.0340(2) 1.1374(6) 0.28818(19) 0.0205(11) Uani 1 1 d D . . .
C21 C 0.0650(2) 1.0686(6) 0.33800(18) 0.0162(10) Uani 1 1 d . . . .
C22 C 0.0297(2) 0.9889(6) 0.37529(18) 0.0166(10) Uani 1 1 d . . . .
H22 H -0.0182 0.9780 0.3680 0.020 Uiso 1 1 calc R . . .
C23 C 0.0574(2) 0.9191(6) 0.42487(18) 0.0162(10) Uani 1 1 d . . . .
C24 C 0.1286(2) 0.9388(6) 0.43905(19) 0.0180(10) Uani 1 1 d . . . .
H24 H 0.1451 0.8953 0.4728 0.022 Uiso 1 1 calc R . . .
C25 C 0.1743(2) 1.0141(6) 0.40838(19) 0.0178(10) Uani 1 1 d . . . .
C26 C 0.2470(3) 1.0274(7) 0.42384(19) 0.0211(11) Uani 1 1 d D . . .
C30 C 0.1958(3) 1.0553(7) 0.6089(3) 0.0354(14) Uani 1 1 d . . . .
C31 C 0.2633(3) 1.1159(8) 0.6284(2) 0.0377(14) Uani 1 1 d . . . .
H31A H 0.2832 1.1877 0.6010 0.057 Uiso 1 1 calc GR . . .
H31B H 0.2928 1.0141 0.6367 0.057 Uiso 1 1 calc GR . . .
H31C H 0.2594 1.1866 0.6605 0.057 Uiso 1 1 calc GR . . .
C32 C 0.2331(3) 0.4828(8) 0.5000(2) 0.0311(13) Uani 1 1 d . . . .
C33 C 0.3065(3) 0.4524(8) 0.5058(3) 0.0411(15) Uani 1 1 d . . . .
H33A H 0.3284 0.5101 0.4766 0.062 Uiso 1 1 calc GR . . .
H33B H 0.3155 0.3257 0.5049 0.062 Uiso 1 1 calc GR . . .
H33C H 0.3248 0.5010 0.5398 0.062 Uiso 1 1 calc GR . . .
C34 C 0.3998(3) 0.6079(8) 0.3922(2) 0.0370(14) Uani 1 1 d . . . .
C35 C 0.4614(3) 0.6427(9) 0.4273(2) 0.0466(17) Uani 1 1 d . . . .
H35A H 0.4499 0.6351 0.4644 0.070 Uiso 1 1 calc GR . . .
H35B H 0.4786 0.7608 0.4201 0.070 Uiso 1 1 calc GR . . .
H35C H 0.4965 0.5553 0.4206 0.070 Uiso 1 1 calc GR . . .
Se2 Se -0.19444(3) 0.40391(8) 0.66284(2) 0.02234(17) Uani 0.9565(17) 1 d D P A 1
Se3 Se -0.05744(3) 1.10048(8) 0.26762(2) 0.02477(17) Uani 0.9621(17) 1 d D P B 1
Se4 Se 0.28373(3) 0.93728(8) 0.48767(2) 0.02603(19) Uani 0.9255(18) 1 d D P C 1
C11 C -0.1021(4) 0.2837(10) 0.7377(3) 0.0241(17) Uani 0.9565(17) 1 d D P A 1
H11 H -0.0604 0.2574 0.7574 0.029 Uiso 0.9565(17) 1 calc R P A 1
C12 C -0.1667(3) 0.2354(7) 0.7551(2) 0.0262(13) Uani 0.9565(17) 1 d D P A 1
H12 H -0.1718 0.1725 0.7872 0.031 Uiso 0.9565(17) 1 calc R P A 1
C13 C -0.2211(3) 0.2862(7) 0.7222(2) 0.0264(13) Uani 0.9565(17) 1 d D P A 1
H13 H -0.2674 0.2637 0.7290 0.032 Uiso 0.9565(17) 1 calc R P A 1
C17 C -0.0436(3) 1.2360(8) 0.2082(2) 0.0287(14) Uani 0.9621(17) 1 d D P B 1
H17 H -0.0783 1.2624 0.1814 0.034 Uiso 0.9621(17) 1 calc R P B 1
C18 C 0.0216(3) 1.2928(7) 0.2074(2) 0.0250(13) Uani 0.9621(17) 1 d D P B 1
H18 H 0.0371 1.3642 0.1797 0.030 Uiso 0.9621(17) 1 calc R P B 1
C19 C 0.0643(3) 1.2373(8) 0.2508(2) 0.0211(14) Uani 0.9621(17) 1 d D P B 1
H19 H 0.1114 1.2670 0.2543 0.025 Uiso 0.9621(17) 1 calc R P B 1
C27 C 0.2971(4) 1.1109(11) 0.3968(3) 0.039(2) Uani 0.9255(18) 1 d D P C 1
H27 H 0.2876 1.1725 0.3644 0.046 Uiso 0.9255(18) 1 calc R P C 1
C28 C 0.3634(3) 1.0968(9) 0.4213(3) 0.0339(15) Uani 0.9255(18) 1 d D P C 1
H28 H 0.4023 1.1415 0.4052 0.041 Uiso 0.9255(18) 1 calc R P C 1
C29 C 0.3683(3) 1.0164(9) 0.4689(3) 0.0279(16) Uani 0.9255(18) 1 d D P C 1
H29 H 0.4097 1.0019 0.4901 0.034 Uiso 0.9255(18) 1 calc R P C 1
Se2A Se -0.1078(10) 0.270(3) 0.7540(6) 0.02234(17) Uani 0.0435(17) 1 d D P A 2
Se3A Se 0.0762(9) 1.214(3) 0.2340(6) 0.02477(17) Uani 0.0379(17) 1 d D P B 2
Se4A Se 0.3099(5) 1.0905(14) 0.3808(4) 0.02603(19) Uani 0.0745(18) 1 d D P C 2
C11A C -0.167(2) 0.411(9) 0.666(3) 0.0241(17) Uani 0.0435(17) 1 d D P A 2
H11A H -0.1730 0.4638 0.6321 0.029 Uiso 0.0435(17) 1 calc R P A 2
C12A C -0.2207(15) 0.365(14) 0.698(4) 0.0262(13) Uani 0.0435(17) 1 d D P A 2
H12A H -0.2672 0.3839 0.6865 0.031 Uiso 0.0435(17) 1 calc R P A 2
C13A C -0.2016(16) 0.293(13) 0.746(4) 0.0264(13) Uani 0.0435(17) 1 d D P A 2
H13A H -0.2323 0.2582 0.7717 0.032 Uiso 0.0435(17) 1 calc R P A 2
C17A C -0.008(3) 1.249(14) 0.199(5) 0.0287(14) Uani 0.0379(17) 1 d D P B 2
H17A H -0.0137 1.2945 0.1635 0.034 Uiso 0.0379(17) 1 calc R P B 2
C18A C -0.062(7) 1.206(16) 0.227(4) 0.0250(13) Uani 0.0379(17) 1 d D P B 2
H18A H -0.1089 1.2164 0.2156 0.030 Uiso 0.0379(17) 1 calc R P B 2
C19A C -0.0352(16) 1.143(11) 0.276(5) 0.0211(14) Uani 0.0379(17) 1 d D P B 2
H19A H -0.0654 1.1031 0.3015 0.025 Uiso 0.0379(17) 1 calc R P B 2
C27A C 0.280(4) 0.980(7) 0.4719(17) 0.039(2) Uani 0.0745(18) 1 d D P C 2
H27A H 0.2542 0.9404 0.5002 0.046 Uiso 0.0745(18) 1 calc R P C 2
C28A C 0.352(4) 0.990(12) 0.479(4) 0.0339(15) Uani 0.0745(18) 1 d D P C 2
H28A H 0.3777 0.9633 0.5112 0.041 Uiso 0.0745(18) 1 calc R P C 2
C29A C 0.377(4) 1.043(9) 0.434(3) 0.0279(16) Uani 0.0745(18) 1 d D P C 2
H29A H 0.4244 1.0555 0.4294 0.034 Uiso 0.0745(18) 1 calc R P C 2

loop_
_atom_site_aniso_label
_atom_site_aniso_U_11
_atom_site_aniso_U_22
_atom_site_aniso_U_33
_atom_site_aniso_U_23
_atom_site_aniso_U_13
_atom_site_aniso_U_12
Se1 0.0178(3) 0.0260(3) 0.0257(3) 0.0072(2) -0.0005(2) -0.0025(2)
S1 0.0198(6) 0.0192(6) 0.0191(6) 0.0047(5) 0.0019(5) -0.0021(5)
S2 0.0209(6) 0.0213(6) 0.0170(6) 0.0047(5) 0.0016(5) 0.0002(6)
P1 0.0246(8) 0.0368(9) 0.0253(8) -0.0027(7) 0.0031(6) -0.0026(7)
F1 0.067(3) 0.054(2) 0.034(2) 0.0002(18) 0.0112(18) 0.014(2)
F2 0.072(3) 0.037(2) 0.035(2) -0.0018(17) 0.0082(18) -0.0196(19)
F3 0.057(2) 0.049(2) 0.042(2) -0.0057(18) 0.0175(18) -0.0036(19)
F4 0.078(3) 0.047(2) 0.060(3) 0.006(2) 0.023(2) 0.010(2)
F5 0.038(2) 0.051(2) 0.064(3) -0.011(2) -0.0064(18) 0.0003(18)
F6 0.035(2) 0.109(4) 0.040(2) 0.010(2) -0.0034(16) 0.003(2)
N1 0.033(3) 0.046(4) 0.088(5) 0.019(3) -0.008(3) 0.005(3)
N2 0.035(3) 0.054(4) 0.060(4) -0.005(3) -0.001(3) -0.007(3)
N3 0.039(3) 0.077(5) 0.048(3) -0.006(3) 0.005(3) -0.009(3)
C1 0.017(3) 0.026(3) 0.026(3) -0.002(2) -0.002(2) 0.004(2)
C2 0.019(3) 0.036(3) 0.026(3) 0.005(2) -0.003(2) 0.001(2)
C3 0.021(3) 0.035(3) 0.032(3) 0.008(3) -0.003(2) 0.004(2)
C4 0.020(3) 0.015(2) 0.016(2) 0.000(2) -0.001(2) 0.001(2)
C5 0.020(3) 0.014(2) 0.018(3) 0.001(2) 0.004(2) 0.001(2)
C6 0.016(2) 0.017(3) 0.019(2) -0.001(2) 0.0042(19) 0.000(2)
C7 0.015(2) 0.015(2) 0.018(2) -0.005(2) 0.0032(18) -0.001(2)
C8 0.014(2) 0.015(2) 0.019(3) -0.001(2) 0.0015(19) 0.002(2)
C9 0.017(2) 0.013(2) 0.018(2) 0.000(2) 0.0056(19) -0.0033(19)
C10 0.025(3) 0.013(2) 0.021(3) -0.007(2) 0.009(2) -0.002(2)
C14 0.017(2) 0.016(2) 0.014(2) -0.004(2) -0.0020(19) 0.000(2)
C15 0.017(2) 0.017(2) 0.012(2) -0.004(2) 0.0007(19) 0.002(2)
C16 0.020(3) 0.016(2) 0.020(3) -0.004(2) 0.005(2) -0.001(2)
C20 0.026(3) 0.017(3) 0.018(3) -0.003(2) 0.000(2) 0.007(2)
C21 0.021(2) 0.014(2) 0.013(2) -0.0037(19) -0.0020(19) 0.004(2)
C22 0.014(2) 0.015(2) 0.020(3) -0.005(2) -0.0014(19) 0.000(2)
C23 0.018(2) 0.015(2) 0.016(2) -0.003(2) 0.0040(18) 0.004(2)
C24 0.019(2) 0.021(3) 0.015(2) 0.003(2) 0.0010(19) -0.001(2)
C25 0.023(3) 0.012(2) 0.019(3) -0.002(2) -0.001(2) 0.003(2)
C26 0.021(3) 0.020(3) 0.023(3) 0.003(2) 0.002(2) -0.002(2)
C30 0.030(3) 0.025(3) 0.051(4) 0.006(3) 0.003(3) 0.004(3)
C31 0.031(3) 0.032(3) 0.050(4) -0.010(3) 0.004(3) 0.001(3)
C32 0.036(4) 0.033(3) 0.024(3) -0.005(3) 0.001(3) -0.003(3)
C33 0.037(4) 0.034(4) 0.053(4) -0.001(3) 0.009(3) 0.004(3)
C34 0.036(3) 0.042(4) 0.035(3) 0.002(3) 0.014(3) -0.002(3)
C35 0.054(4) 0.049(4) 0.037(4) -0.003(3) 0.002(3) 0.011(3)
Se2 0.0169(3) 0.0228(3) 0.0281(3) -0.0025(2) 0.0072(2) -0.0039(2)
Se3 0.0248(3) 0.0247(3) 0.0236(3) 0.0034(3) -0.0072(2) -0.0022(3)
Se4 0.0224(3) 0.0295(4) 0.0255(3) 0.0085(3) -0.0041(2) -0.0039(3)
C11 0.030(4) 0.021(3) 0.022(4) -0.002(3) 0.011(3) -0.003(3)
C12 0.036(4) 0.023(3) 0.021(3) -0.004(2) 0.015(3) -0.003(3)
C13 0.024(3) 0.026(3) 0.031(3) -0.009(3) 0.018(3) -0.015(3)
C17 0.040(4) 0.026(3) 0.019(3) 0.005(2) -0.005(3) 0.011(3)
C18 0.038(3) 0.021(3) 0.016(3) 0.002(2) 0.005(3) 0.002(3)
C19 0.026(3) 0.024(3) 0.015(3) 0.002(3) 0.010(2) 0.005(2)
C27 0.039(5) 0.060(5) 0.017(4) -0.004(4) 0.001(3) 0.010(4)
C28 0.015(3) 0.047(4) 0.040(4) 0.005(3) 0.006(3) -0.002(3)
C29 0.015(3) 0.029(4) 0.039(5) 0.000(3) 0.000(3) 0.003(3)
Se2A 0.0169(3) 0.0228(3) 0.0281(3) -0.0025(2) 0.0072(2) -0.0039(2)
Se3A 0.0248(3) 0.0247(3) 0.0236(3) 0.0034(3) -0.0072(2) -0.0022(3)
Se4A 0.0224(3) 0.0295(4) 0.0255(3) 0.0085(3) -0.0041(2) -0.0039(3)
C11A 0.030(4) 0.021(3) 0.022(4) -0.002(3) 0.011(3) -0.003(3)
C12A 0.036(4) 0.023(3) 0.021(3) -0.004(2) 0.015(3) -0.003(3)
C13A 0.024(3) 0.026(3) 0.031(3) -0.009(3) 0.018(3) -0.015(3)
C17A 0.040(4) 0.026(3) 0.019(3) 0.005(2) -0.005(3) 0.011(3)
C18A 0.038(3) 0.021(3) 0.016(3) 0.002(2) 0.005(3) 0.002(3)
C19A 0.026(3) 0.024(3) 0.015(3) 0.002(3) 0.010(2) 0.005(2)
C27A 0.039(5) 0.060(5) 0.017(4) -0.004(4) 0.001(3) 0.010(4)
C28A 0.015(3) 0.047(4) 0.040(4) 0.005(3) 0.006(3) -0.002(3)
C29A 0.015(3) 0.029(4) 0.039(5) 0.000(3) 0.000(3) 0.003(3)

loop_
_atom_type_symbol
_atom_type_description
_atom_type_scat_dispersion_real
_atom_type_scat_dispersion_imag
_atom_type_scat_source
C C 0.0033 0.0016 'International Tables Vol C Tables 4.2.6.8 and 6.1.1.4'
H H 0.0000 0.0000 'International Tables Vol C Tables 4.2.6.8 and 6.1.1.4'
F F 0.0171 0.0103 'International Tables Vol C Tables 4.2.6.8 and 6.1.1.4'
N N 0.0061 0.0033 'International Tables Vol C Tables 4.2.6.8 and 6.1.1.4'
P P 0.1023 0.0942 'International Tables Vol C Tables 4.2.6.8 and 6.1.1.4'
S S 0.1246 0.1234 'International Tables Vol C Tables 4.2.6.8 and 6.1.1.4'
Se Se -0.0929 2.2259 'International Tables Vol C Tables 4.2.6.8 and 6.1.1.4'

loop_
_geom_angle_atom_site_label_1
_geom_angle_atom_site_label_2
_geom_angle_atom_site_label_3
_geom_angle
C1 Se1 C4 87.3(2)
C9 S1 C5 103.0(2)
C21 S2 C25 103.2(2)
F1 P1 F4 89.5(2)
F2 P1 F1 90.3(2)
F2 P1 F3 91.1(2)
F2 P1 F4 179.2(3)
F3 P1 F1 178.4(2)
F3 P1 F4 89.0(2)
F5 P1 F1 90.4(2)
F5 P1 F2 91.2(2)
F5 P1 F3 88.9(2)
F5 P1 F4 88.1(2)
F6 P1 F1 90.4(2)
F6 P1 F2 92.4(2)
F6 P1 F3 90.2(2)
F6 P1 F4 88.3(2)
F6 P1 F5 176.3(2)
Se1 C1 H1 123.7
C2 C1 Se1 112.7(4)
C2 C1 H1 123.7
C1 C2 H2 122.3
C1 C2 C3 115.4(5)
C3 C2 H2 122.3
C2 C3 H3 123.2
C4 C3 C2 113.7(5)
C4 C3 H3 123.2
C3 C4 Se1 111.0(4)
C3 C4 C5 127.2(4)
C5 C4 Se1 121.8(3)
C4 C5 S1 113.8(3)
C6 C5 S1 122.9(4)
C6 C5 C4 123.3(4)
C5 C6 H6 116.8
C5 C6 C7 126.4(4)
C7 C6 H6 116.8
C6 C7 C8 118.7(4)
C14 C7 C6 123.2(4)
C14 C7 C8 118.1(4)
C7 C8 H8 116.8
C9 C8 C7 126.3(4)
C9 C8 H8 116.8
C8 C9 S1 122.6(4)
C8 C9 C10 123.5(4)
C10 C9 S1 113.9(3)
C9 C10 Se2 121.4(4)
C9 C10 Se2A 130.6(7)
C11 C10 C9 126.9(5)
C11 C10 Se2 111.7(4)
C11A C10 C9 114(4)
C11A C10 Se2A 115(4)
C7 C14 H14 117.7
C15 C14 C7 124.6(4)
C15 C14 H14 117.7
C14 C15 H15 118.5
C14 C15 C16 123.1(4)
C16 C15 H15 118.5
C15 C16 H16 117.5
C15 C16 C23 125.1(5)
C23 C16 H16 117.5
C21 C20 Se3 121.9(4)
C21 C20 Se3A 127.0(7)
C19 C20 C21 127.9(5)
C19 C20 Se3 110.2(4)
C19A C20 C21 124(5)
C19A C20 Se3A 109(5)
C20 C21 S2 113.6(4)
C22 C21 S2 122.4(4)
C22 C21 C20 124.0(4)
C21 C22 H22 116.8
C21 C22 C23 126.4(4)
C23 C22 H22 116.8
C16 C23 C22 117.6(4)
C16 C23 C24 123.1(4)
C24 C23 C22 119.3(4)
C23 C24 H24 117.4
C25 C24 C23 125.3(4)
C25 C24 H24 117.4
C24 C25 S2 123.4(4)
C24 C25 C26 123.5(4)
C26 C25 S2 113.2(3)
C25 C26 Se4 121.8(3)
C25 C26 Se4A 124.5(5)
C27 C26 C25 127.8(5)
C27 C26 Se4 110.4(4)
C27A C26 C25 128(4)
C27A C26 Se4A 108(4)
N1 C30 C31 177.7(7)
C30 C31 H31A 109.5
C30 C31 H31B 109.5
C30 C31 H31C 109.5
H31A C31 H31B 109.5
H31A C31 H31C 109.5
H31B C31 H31C 109.5
N2 C32 C33 178.1(7)
C32 C33 H33A 109.5
C32 C33 H33B 109.5
C32 C33 H33C 109.5
H33A C33 H33B 109.5
H33A C33 H33C 109.5
H33B C33 H33C 109.5
N3 C34 C35 179.2(8)
C34 C35 H35A 109.5
C34 C35 H35B 109.5
C34 C35 H35C 109.5
H35A C35 H35B 109.5
H35A C35 H35C 109.5
H35B C35 H35C 109.5
C13 Se2 C10 86.9(2)
C17 Se3 C20 87.2(2)
C26 Se4 C29 87.8(3)
C10 C11 H11 122.8
C10 C11 C12 114.4(7)
C12 C11 H11 122.8
C11 C12 H12 122.6
C13 C12 C11 114.8(5)
C13 C12 H12 122.6
Se2 C13 H13 123.9
C12 C13 Se2 112.2(4)
C12 C13 H13 123.9
Se3 C17 H17 123.9
C18 C17 Se3 112.2(4)
C18 C17 H17 123.9
C17 C18 H18 122.9
C17 C18 C19 114.2(5)
C19 C18 H18 122.9
C20 C19 C18 116.0(5)
C20 C19 H19 122.0
C18 C19 H19 122.0
C26 C27 H27 122.8
C26 C27 C28 114.5(6)
C28 C27 H27 122.8
C27 C28 H28 122.1
C29 C28 C27 115.9(7)
C29 C28 H28 122.1
Se4 C29 H29 124.3
C28 C29 Se4 111.3(5)
C28 C29 H29 124.3
C10 Se2A C13A 87(3)
C20 Se3A C17A 88(5)
C26 Se4A C29A 90(3)
C10 C11A H11A 124.0
C10 C11A C12A 112(2)
C12A C11A H11A 124.0
C11A C12A H12A 122.2
C13A C12A C11A 116(2)
C13A C12A H12A 122.2
Se2A C13A H13A 124.8
C12A C13A Se2A 110(4)
C12A C13A H13A 124.8
Se3A C17A H17A 122.8
C18A C17A Se3A 114(10)
C18A C17A H17A 122.8
C17A C18A H18A 126.5
C17A C18A C19A 107(10)
C19A C18A H18A 126.5
C20 C19A C18A 121(10)
C20 C19A H19A 119.5
C18A C19A H19A 119.5
C26 C27A H27A 119.7
C26 C27A C28A 121(8)
C28A C27A H27A 119.7
C27A C28A H28A 125.4
C29A C28A C27A 109(10)
C29A C28A H28A 125.4
Se4A C29A H29A 123.6
C28A C29A Se4A 113(7)
C28A C29A H29A 123.6

loop_
_geom_bond_atom_site_label_1
_geom_bond_atom_site_label_2
_geom_bond_distance
Se1 C1 1.843(5)
Se1 C4 1.867(5)
S1 C5 1.740(5)
S1 C9 1.739(5)
S2 C21 1.738(5)
S2 C25 1.741(5)
P1 F1 1.590(4)
P1 F2 1.584(4)
P1 F3 1.586(4)
P1 F4 1.620(4)
P1 F5 1.570(4)
P1 F6 1.566(4)
N1 C30 1.126(7)
N2 C32 1.127(7)
N3 C34 1.137(8)
C1 H1 0.9500
C1 C2 1.342(7)
C2 H2 0.9500
C2 C3 1.429(7)
C3 H3 0.9500
C3 C4 1.387(7)
C4 C5 1.458(6)
C5 C6 1.346(6)
C6 H6 0.9500
C6 C7 1.420(6)
C7 C8 1.434(6)
C7 C14 1.407(6)
C8 H8 0.9500
C8 C9 1.348(6)
C9 C10 1.462(6)
C10 Se2 1.865(5)
C10 C11 1.369(8)
C10 Se2A 1.785(14)
C10 C11A 1.36(2)
C14 H14 0.9500
C14 C15 1.388(6)
C15 H15 0.9500
C15 C16 1.391(6)
C16 H16 0.9500
C16 C23 1.410(6)
C20 C21 1.458(6)
C20 Se3 1.855(5)
C20 C19 1.374(8)
C20 Se3A 1.742(15)
C20 C19A 1.37(2)
C21 C22 1.347(6)
C22 H22 0.9500
C22 C23 1.433(6)
C23 C24 1.427(6)
C24 H24 0.9500
C24 C25 1.350(6)
C25 C26 1.456(7)
C26 Se4 1.852(5)
C26 C27 1.387(9)
C26 Se4A 1.762(10)
C26 C27A 1.39(2)
C30 C31 1.457(8)
C31 H31A 0.9800
C31 H31B 0.9800
C31 H31C 0.9800
C32 C33 1.455(8)
C33 H33A 0.9800
C33 H33B 0.9800
C33 H33C 0.9800
C34 C35 1.474(9)
C35 H35A 0.9800
C35 H35B 0.9800
C35 H35C 0.9800
Se2 C13 1.849(5)
Se3 C17 1.853(6)
Se4 C29 1.854(6)
C11 H11 0.9500
C11 C12 1.416(9)
C12 H12 0.9500
C12 C13 1.365(8)
C13 H13 0.9500
C17 H17 0.9500
C17 C18 1.350(8)
C18 H18 0.9500
C18 C19 1.401(8)
C19 H19 0.9500
C27 H27 0.9500
C27 C28 1.407(9)
C28 H28 0.9500
C28 C29 1.344(9)
C29 H29 0.9500
Se2A C13A 1.85(2)
Se3A C17A 1.85(2)
Se4A C29A 1.85(2)
C11A H11A 0.9500
C11A C12A 1.41(2)
C12A H12A 0.9500
C12A C13A 1.36(2)
C13A H13A 0.9500
C17A H17A 0.9500
C17A C18A 1.35(2)
C18A H18A 0.9500
C18A C19A 1.40(2)
C19A H19A 0.9500
C27A H27A 0.9500
C27A C28A 1.40(2)
C28A H28A 0.9500
C28A C29A 1.34(2)
C29A H29A 0.9500

loop_
_geom_torsion_atom_site_label_1
_geom_torsion_atom_site_label_2
_geom_torsion_atom_site_label_3
_geom_torsion_atom_site_label_4
_geom_torsion
Se1 C1 C2 C3 -0.7(6)
Se1 C4 C5 S1 -177.6(2)
Se1 C4 C5 C6 0.4(7)
S1 C5 C6 C7 0.4(7)
S1 C9 C10 Se2 176.5(2)
S1 C9 C10 C11 -2.9(7)
S1 C9 C10 Se2A 2.2(11)
S1 C9 C10 C11A 174(3)
S2 C21 C22 C23 -0.2(7)
S2 C25 C26 Se4 -177.2(3)
S2 C25 C26 C27 6.0(8)
S2 C25 C26 Se4A -9.4(7)
S2 C25 C26 C27A 177(3)
C1 Se1 C4 C3 0.2(4)
C1 Se1 C4 C5 179.8(4)
C1 C2 C3 C4 0.9(7)
C2 C3 C4 Se1 -0.7(6)
C2 C3 C4 C5 179.8(5)
C3 C4 C5 S1 1.8(7)
C3 C4 C5 C6 179.9(5)
C4 Se1 C1 C2 0.3(4)
C4 C5 C6 C7 -177.5(4)
C5 S1 C9 C8 1.8(5)
C5 S1 C9 C10 -177.6(3)
C5 C6 C7 C8 -0.1(7)
C5 C6 C7 C14 179.6(5)
C6 C7 C8 C9 1.0(7)
C6 C7 C14 C15 -2.1(7)
C7 C8 C9 S1 -2.0(7)
C7 C8 C9 C10 177.3(4)
C7 C14 C15 C16 178.6(4)
C8 C7 C14 C15 177.7(4)
C8 C9 C10 Se2 -2.9(6)
C8 C9 C10 C11 177.7(6)
C8 C9 C10 Se2A -177.1(10)
C8 C9 C10 C11A -5(3)
C9 S1 C5 C4 177.0(3)
C9 S1 C5 C6 -1.1(5)
C9 C10 Se2 C13 -179.8(4)
C9 C10 C11 C12 -179.8(5)
C9 C10 Se2A C13A 170(3)
C9 C10 C11A C12A -172(2)
C10 Se2 C13 C12 -0.2(4)
C10 C11 C12 C13 -0.9(8)
C10 Se2A C13A C12A 2(4)
C10 C11A C12A C13A 1(3)
C14 C7 C8 C9 -178.7(5)
C14 C15 C16 C23 179.5(4)
C15 C16 C23 C22 179.1(4)
C15 C16 C23 C24 -0.9(7)
C16 C23 C24 C25 177.5(5)
C20 C21 C22 C23 -179.9(4)
C20 Se3 C17 C18 0.5(5)
C20 Se3A C17A C18A 0.1(15)
C21 S2 C25 C24 2.4(5)
C21 S2 C25 C26 -179.5(3)
C21 C20 Se3 C17 177.8(4)
C21 C20 C19 C18 -177.3(5)
C21 C20 Se3A C17A 177(3)
C21 C20 C19A C18A -178(3)
C21 C22 C23 C16 -177.2(5)
C21 C22 C23 C24 2.8(7)
C22 C23 C24 C25 -2.5(7)
C23 C24 C25 S2 -0.3(7)
C23 C24 C25 C26 -178.3(5)
C24 C25 C26 Se4 0.9(7)
C24 C25 C26 C27 -175.9(6)
C24 C25 C26 Se4A 168.8(6)
C24 C25 C26 C27A -5(3)
C25 S2 C21 C20 177.7(3)
C25 S2 C21 C22 -2.1(5)
C25 C26 Se4 C29 -180.0(4)
C25 C26 C27 C28 -178.4(6)
C25 C26 Se4A C29A -175(2)
C25 C26 C27A C28A 176(3)
C26 Se4 C29 C28 0.3(5)
C26 C27 C28 C29 -4.5(10)
C26 Se4A C29A C28A -2(3)
C26 C27A C28A C29A -2(4)
Se2 C10 C11 C12 0.7(7)
Se2 C10 Se2A C13A -4(3)
Se2 C10 C11A C12A 23(20)
Se3 C20 C21 S2 173.5(2)
Se3 C20 C21 C22 -6.7(7)
Se3 C20 C19 C18 1.6(6)
Se3 C20 Se3A C17A 12(3)
Se3 C20 C19A C18A -94(28)
Se3 C17 C18 C19 0.3(7)
Se4 C26 C27 C28 4.5(8)
Se4 C26 Se4A C29A -6(2)
Se4 C26 C27A C28A 134(22)
C11 C10 Se2 C13 -0.3(5)
C11 C10 Se2A C13A -141(11)
C11 C10 C11A C12A 5(2)
C11 C12 C13 Se2 0.6(7)
C17 C18 C19 C20 -1.3(8)
C19 C20 C21 S2 -7.8(7)
C19 C20 C21 C22 172.0(5)
C19 C20 Se3 C17 -1.1(4)
C19 C20 Se3A C17A -84(4)
C19 C20 C19A C18A 14(3)
C27 C26 Se4 C29 -2.7(5)
C27 C26 Se4A C29A 76(3)
C27 C26 C27A C28A -12(2)
C27 C28 C29 Se4 2.2(8)
Se2A C10 Se2 C13 -4.4(8)
Se2A C10 C11 C12 46(10)
Se2A C10 C11A C12A 1(2)
Se3A C20 C21 S2 10.1(10)
Se3A C20 C21 C22 -170.2(9)
Se3A C20 Se3 C17 -16.1(8)
Se3A C20 C19 C18 91(3)
Se3A C20 C19A C18A -1(3)
Se3A C17A C18A C19A -1(3)
Se4A C26 Se4 C29 10.9(5)
Se4A C26 C27 C28 -99(3)
Se4A C26 C27A C28A 1(2)
C11A C10 Se2 C13 -163(20)
C11A C10 C11 C12 3(3)
C11A C10 Se2A C13A -2(3)
C11A C12A C13A Se2A -2(4)
C17A C18A C19A C20 1(4)
C19A C20 C21 S2 -174(4)
C19A C20 C21 C22 6(4)
C19A C20 Se3 C17 75(28)
C19A C20 C19 C18 -10(3)
C19A C20 Se3A C17A 0.6(14)
C27A C26 Se4 C29 -38(23)
C27A C26 C27 C28 9(2)
C27A C26 Se4A C29A 0.4(13)
C27A C28A C29A Se4A 2(4)
